data_7700844
loop_
_publ_author_name
'Tagne Kuate, Alain C.'
'Lalancette, Roger A.'
'Bannenberg, Thomas'
'Tamm, Matthias'
'J\"akle, Frieder'

_publ_section_title
;
 Diferrocenylmercury diphosphine diastereomers with unique geometries:
 trans-chelation at Pd(ii) with short Hg(ii)Pd(ii) contacts.
;
_journal_issue 35
_journal_name_full 'Dalton transactions (Cambridge, England : 2003)'
_journal_page_first 13430
_journal_page_last 13439
_journal_paper_doi 10.1039/c9dt02728a
_journal_volume 48
_journal_year 2019
_chemical_absolute_configuration syn
_chemical_formula_moiety '2(C44 H36 Cl2 Fe2 Hg P2 Pd), C7 H8'
_chemical_formula_sum 'C95 H80 Cl4 Fe4 Hg2 P4 Pd2'
_chemical_formula_weight 2324.65
_space_group_crystal_system monoclinic
_space_group_IT_number 5
_space_group_name_Hall 'C 2y'
_space_group_name_H-M_alt 'C 1 2 1'
_symmetry_space_group_name_Hall 'C 2y'
_symmetry_space_group_name_H-M 'C 1 2 1'
_atom_sites_solution_hydrogens mixed
_atom_sites_solution_primary direct
_atom_sites_solution_secondary difmap
_audit_creation_method SHELXL-2014/7
_audit_update_record
;
2019-08-13 deposited with the CCDC.    2019-08-15 downloaded from the CCDC.
;
_cell_angle_alpha 90
_cell_angle_beta 99.85(3)
_cell_angle_gamma 90
_cell_formula_units_Z 2
_cell_length_a 21.669(4)
_cell_length_b 10.733(2)
_cell_length_c 17.663(4)
_cell_measurement_reflns_used 9903
_cell_measurement_temperature 100(2)
_cell_measurement_theta_max 68.18
_cell_measurement_theta_min 2.54
_cell_volume 4047.4(15)
_computing_cell_refinement 'APEX 2'
_computing_data_collection 'APEX 2 (Bruker, 2006)'
_computing_data_reduction 'SAINT (Bruker, 2005)'
_computing_molecular_graphics SHELXTL
_computing_publication_material SHELXTL
_computing_structure_refinement 'SHELXL-2014/7 (Sheldrick, 2014)'
_computing_structure_solution 'SHELXL-2014/7 (Sheldrick, 2014)'
_diffrn_ambient_temperature 100(2)
_diffrn_measured_fraction_theta_full 0.976
_diffrn_measured_fraction_theta_max 0.961
_diffrn_measurement_device_type 'Bruker SMART CCD Apex-II area-detector'
_diffrn_measurement_method '\f and \w'
_diffrn_radiation_monochromator graphite
_diffrn_radiation_source 'fine-focus sealed tube'
_diffrn_radiation_type CuK\a
_diffrn_radiation_wavelength 1.54178
_diffrn_reflns_av_R_equivalents 0.0357
_diffrn_reflns_av_unetI/netI 0.0595
_diffrn_reflns_Laue_measured_fraction_full 0.976
_diffrn_reflns_Laue_measured_fraction_max 0.961
_diffrn_reflns_limit_h_max 23
_diffrn_reflns_limit_h_min -26
_diffrn_reflns_limit_k_max 12
_diffrn_reflns_limit_k_min -12
_diffrn_reflns_limit_l_max 20
_diffrn_reflns_limit_l_min -20
_diffrn_reflns_number 19025
_diffrn_reflns_point_group_measured_fraction_full 0.917
_diffrn_reflns_point_group_measured_fraction_max 0.901
_diffrn_reflns_theta_full 67.684
_diffrn_reflns_theta_max 68.781
_diffrn_reflns_theta_min 2.539
_exptl_absorpt_coefficient_mu 18.040
_exptl_absorpt_correction_T_max 0.398
_exptl_absorpt_correction_T_min 0.168
_exptl_absorpt_correction_type numerical
_exptl_absorpt_process_details 'SADABS (Sheldrick, 2008a)'
_exptl_crystal_colour red
_exptl_crystal_density_diffrn 1.908
_exptl_crystal_description block
_exptl_crystal_F_000 2268
_exptl_crystal_recrystallization_method 'Re-crystallisation from solvent: toluene, hexanes'
_exptl_crystal_size_max 0.140
_exptl_crystal_size_mid 0.133
_exptl_crystal_size_min 0.100
_refine_diff_density_max 0.917
_refine_diff_density_min -0.954
_refine_diff_density_rms 0.114
_refine_ls_abs_structure_details
;
 Flack x determined using 2517 quotients [(I+)-(I-)]/[(I+)+(I-)]
 (Parsons, Flack and Wagner, Acta Cryst. B69 (2013) 249-259).
;
_refine_ls_abs_structure_Flack 0.010(4)
_refine_ls_extinction_method none
_refine_ls_goodness_of_fit_ref 0.928
_refine_ls_hydrogen_treatment constr
_refine_ls_matrix_type full
_refine_ls_number_parameters 502
_refine_ls_number_reflns 6757
_refine_ls_number_restraints 1
_refine_ls_restrained_S_all 0.928
_refine_ls_R_factor_all 0.0315
_refine_ls_R_factor_gt 0.0282
_refine_ls_shift/su_max 0.001
_refine_ls_shift/su_mean 0.000
_refine_ls_structure_factor_coef Fsqd
_refine_ls_weighting_details 'w=1/[\s^2^(Fo^2^)] where P=(Fo^2^+2Fc^2^)/3'
_refine_ls_weighting_scheme calc
_refine_ls_wR_factor_gt 0.0446
_refine_ls_wR_factor_ref 0.0458
_reflns_Friedel_coverage 0.773
_reflns_Friedel_fraction_full 0.851
_reflns_Friedel_fraction_max 0.834
_reflns_number_gt 6321
_reflns_number_total 6757
_reflns_threshold_expression 'I > 2\s(I)'
_cod_data_source_file c9dt02728a2.cif
_cod_data_source_block 5b
_cod_depositor_comments 'Adding full bibliography for 7700841--7700844.cif.'
_cod_original_cell_volume 4047.6(14)
_cod_database_code 7700844
_shelx_shelxl_version_number 2014/7
_shelx_space_group_comment
;
The symmetry employed for this shelxl refinement is uniquely defined
by the following loop, which should always be used as a source of
symmetry information in preference to the above space-group names.
They are only intended as comments.
;
_shelx_estimated_absorpt_t_min 0.187
_shelx_estimated_absorpt_t_max 0.266

loop_
_space_group_symop_operation_xyz
'x, y, z'
'-x, y, -z'
'x+1/2, y+1/2, z'
'-x+1/2, y+1/2, -z'

loop_
_atom_site_label
_atom_site_type_symbol
_atom_site_fract_x
_atom_site_fract_y
_atom_site_fract_z
_atom_site_U_iso_or_equiv
_atom_site_adp_type
_atom_site_occupancy
_atom_site_site_symmetry_order
_atom_site_calc_flag
_atom_site_refinement_flags_posn
_atom_site_refinement_flags_adp
_atom_site_refinement_flags_occupancy
Hg1 Hg 0.45844(2) 0.42945(3) 0.38881(2) 0.01539(7) Uani 1 1 d . . .
Pd1 Pd 0.47360(3) 0.33206(5) 0.23803(3) 0.01415(13) Uani 1 1 d . . .
Fe1 Fe 0.33496(5) 0.19444(11) 0.40289(6) 0.0148(3) Uani 1 1 d . . .
Fe2 Fe 0.56122(6) 0.68697(12) 0.36455(6) 0.0174(3) Uani 1 1 d . . .
Cl1 Cl 0.44083(9) 0.50314(18) 0.16358(11) 0.0262(5) Uani 1 1 d . . .
Cl2 Cl 0.50544(8) 0.16822(18) 0.31968(10) 0.0206(4) Uani 1 1 d . . .
P1 P 0.37096(9) 0.25435(19) 0.22175(11) 0.0151(4) Uani 1 1 d . . .
P2 P 0.57560(8) 0.4125(2) 0.26446(10) 0.0152(5) Uani 1 1 d . . .
C1 C 0.3668(3) 0.3636(7) 0.3710(4) 0.0169(18) Uani 1 1 d . . .
C2 C 0.3369(3) 0.2942(7) 0.3049(4) 0.0154(18) Uani 1 1 d . . .
C3 C 0.2728(3) 0.2727(7) 0.3153(4) 0.0168(18) Uani 1 1 d . . .
H3 H 0.2401 0.2269 0.2790 0.020 Uiso 1 1 calc R U .
C4 C 0.2650(3) 0.3249(7) 0.3865(4) 0.0177(17) Uani 1 1 d . . .
H4 H 0.2258 0.3230 0.4092 0.021 Uiso 1 1 calc R U .
C5 C 0.3222(3) 0.3808(7) 0.4197(4) 0.0171(18) Uani 1 1 d . . .
H5 H 0.3303 0.4240 0.4706 0.020 Uiso 1 1 calc R U .
C6 C 0.4108(3) 0.1016(8) 0.4601(4) 0.022(2) Uani 1 1 d . . .
H6 H 0.4550 0.1324 0.4686 0.027 Uiso 1 1 calc R U .
C7 C 0.3819(4) 0.0309(7) 0.3969(4) 0.0207(18) Uani 1 1 d . . .
H7 H 0.4019 0.0026 0.3529 0.025 Uiso 1 1 calc R U .
C8 C 0.3203(4) 0.0062(7) 0.4067(4) 0.0205(18) Uani 1 1 d . . .
H8 H 0.2885 -0.0426 0.3709 0.025 Uiso 1 1 calc R U .
C9 C 0.3110(4) 0.0632(8) 0.4761(4) 0.024(2) Uani 1 1 d . . .
H9 H 0.2714 0.0615 0.4979 0.029 Uiso 1 1 calc R U .
C10 C 0.3673(4) 0.1221(8) 0.5093(4) 0.027(2) Uani 1 1 d . . .
H10 H 0.3749 0.1692 0.5589 0.032 Uiso 1 1 calc R U .
C11 C 0.3165(3) 0.3222(7) 0.1413(4) 0.0166(17) Uani 1 1 d . . .
C12 C 0.2876(3) 0.4357(10) 0.1498(4) 0.0232(17) Uani 1 1 d . . .
H12 H 0.2959 0.4785 0.1976 0.028 Uiso 1 1 calc R U .
C13 C 0.2468(4) 0.4862(8) 0.0885(4) 0.029(2) Uani 1 1 d . . .
H13 H 0.2259 0.5623 0.0951 0.034 Uiso 1 1 calc R U .
C14 C 0.2362(3) 0.4277(10) 0.0188(4) 0.0272(18) Uani 1 1 d . . .
H14 H 0.2079 0.4628 -0.0227 0.033 Uiso 1 1 calc R U .
C15 C 0.2663(4) 0.3194(9) 0.0091(4) 0.028(2) Uani 1 1 d . . .
H15 H 0.2601 0.2805 -0.0399 0.034 Uiso 1 1 calc R U .
C16 C 0.3064(4) 0.2646(8) 0.0707(4) 0.024(2) Uani 1 1 d . . .
H16 H 0.3265 0.1878 0.0637 0.029 Uiso 1 1 calc R U .
C17 C 0.3620(4) 0.0877(7) 0.2016(4) 0.0177(18) Uani 1 1 d . . .
C18 C 0.4094(4) 0.0253(8) 0.1727(4) 0.023(2) Uani 1 1 d . . .
H18 H 0.4463 0.0686 0.1658 0.028 Uiso 1 1 calc R U .
C19 C 0.4026(4) -0.1002(8) 0.1538(4) 0.032(2) Uani 1 1 d . . .
H19 H 0.4343 -0.1421 0.1326 0.038 Uiso 1 1 calc R U .
C20 C 0.3500(4) -0.1640(9) 0.1658(4) 0.033(2) Uani 1 1 d . . .
H20 H 0.3465 -0.2506 0.1549 0.039 Uiso 1 1 calc R U .
C21 C 0.3026(4) -0.1043(7) 0.1933(4) 0.030(2) Uani 1 1 d . . .
H21 H 0.2662 -0.1484 0.2011 0.036 Uiso 1 1 calc R U .
C22 C 0.3088(4) 0.0242(8) 0.2096(4) 0.027(2) Uani 1 1 d . . .
H22 H 0.2754 0.0675 0.2265 0.032 Uiso 1 1 calc R U .
C23 C 0.5473(3) 0.5105(7) 0.4048(4) 0.0138(17) Uani 1 1 d . . .
C24 C 0.5888(3) 0.5073(7) 0.3488(4) 0.0161(18) Uani 1 1 d . . .
C25 C 0.6421(3) 0.5865(7) 0.3787(4) 0.0162(18) Uani 1 1 d . . .
H25 H 0.6789 0.6034 0.3530 0.019 Uiso 1 1 calc R U .
C26 C 0.6325(4) 0.6362(7) 0.4503(4) 0.0180(18) Uani 1 1 d . . .
H26 H 0.6613 0.6943 0.4835 0.022 Uiso 1 1 calc R U .
C27 C 0.5742(3) 0.5930(7) 0.4650(4) 0.0159(17) Uani 1 1 d . . .
H27 H 0.5551 0.6152 0.5109 0.019 Uiso 1 1 calc R U .
C28 C 0.4764(4) 0.7523(9) 0.3131(5) 0.035(2) Uani 1 1 d . . .
H28 H 0.4360 0.7051 0.3041 0.042 Uiso 1 1 calc R U .
C29 C 0.5200(4) 0.7612(8) 0.2624(5) 0.027(2) Uani 1 1 d . . .
H29 H 0.5161 0.7191 0.2113 0.032 Uiso 1 1 calc R U .
C30 C 0.5700(4) 0.8387(8) 0.2955(5) 0.037(2) Uani 1 1 d . . .
H30 H 0.6076 0.8612 0.2725 0.044 Uiso 1 1 calc R U .
C31 C 0.5576(5) 0.8762(8) 0.3679(5) 0.044(3) Uani 1 1 d . . .
H31 H 0.5847 0.9313 0.4055 0.053 Uiso 1 1 calc R U .
C32 C 0.4999(5) 0.8245(9) 0.3775(5) 0.043(3) Uani 1 1 d . . .
H32 H 0.4792 0.8364 0.4234 0.052 Uiso 1 1 calc R U .
C33 C 0.6356(3) 0.2921(7) 0.2830(4) 0.0163(17) Uani 1 1 d . . .
C34 C 0.6870(4) 0.3021(7) 0.3414(4) 0.0229(19) Uani 1 1 d . . .
H34 H 0.6903 0.3714 0.3753 0.028 Uiso 1 1 calc R U .
C35 C 0.7341(4) 0.2113(8) 0.3509(5) 0.027(2) Uani 1 1 d . . .
H35 H 0.7693 0.2197 0.3907 0.033 Uiso 1 1 calc R U .
C36 C 0.7292(4) 0.1100(8) 0.3026(5) 0.028(2) Uani 1 1 d . . .
H36 H 0.7612 0.0486 0.3084 0.034 Uiso 1 1 calc R U .
C37 C 0.6774(4) 0.0983(8) 0.2456(5) 0.029(2) Uani 1 1 d . . .
H37 H 0.6737 0.0276 0.2128 0.035 Uiso 1 1 calc R U .
C38 C 0.6309(4) 0.1880(8) 0.2355(5) 0.028(2) Uani 1 1 d . . .
H38 H 0.5956 0.1785 0.1959 0.033 Uiso 1 1 calc R U .
C39 C 0.5990(3) 0.4925(7) 0.1827(4) 0.0166(17) Uani 1 1 d . . .
C40 C 0.5844(4) 0.4338(12) 0.1117(4) 0.035(2) Uani 1 1 d . . .
H40 H 0.5602 0.3596 0.1069 0.042 Uiso 1 1 calc R U .
C41 C 0.6049(4) 0.4831(9) 0.0476(5) 0.041(3) Uani 1 1 d . . .
H41 H 0.5953 0.4416 -0.0005 0.049 Uiso 1 1 calc R U .
C42 C 0.6392(4) 0.5920(9) 0.0535(5) 0.035(2) Uani 1 1 d . . .
H42 H 0.6532 0.6252 0.0095 0.042 Uiso 1 1 calc R U .
C43 C 0.6531(4) 0.6523(9) 0.1227(5) 0.031(2) Uani 1 1 d . . .
H43 H 0.6764 0.7277 0.1265 0.037 Uiso 1 1 calc R U .
C44 C 0.6331(4) 0.6035(8) 0.1871(4) 0.027(2) Uani 1 1 d . . .
H44 H 0.6428 0.6460 0.2348 0.032 Uiso 1 1 calc R U .
C45 C 0.5000 0.907(2) 0.0000 0.061(5) Uani 1 2 d S T P
C46 C 0.5525(5) 0.9727(11) 0.0318(6) 0.069(4) Uani 1 1 d . . .
H46 H 0.5884 0.9281 0.0559 0.082 Uiso 1 1 calc R U .
C47 C 0.5547(6) 1.1004(12) 0.0300(6) 0.066(4) Uani 1 1 d . . .
H47 H 0.5926 1.1432 0.0487 0.079 Uiso 1 1 calc R U .
C48 C 0.5000 1.1671(19) 0.0000 0.081(6) Uani 1 2 d S T P
H48 H 0.5000 1.2556 0.0000 0.097 Uiso 1 2 calc R U P
C49 C 0.5000 0.769(2) 0.0000 0.104(8) Uani 1 2 d S T P
H49A H 0.5363 0.7385 -0.0209 0.156 Uiso 0.5 1 d . U P
H49B H 0.4614 0.7385 -0.0318 0.156 Uiso 0.5 1 d . U P
H49C H 0.5023 0.7385 0.0527 0.156 Uiso 0.5 1 d . U P

loop_
_atom_site_aniso_label
_atom_site_aniso_U_11
_atom_site_aniso_U_22
_atom_site_aniso_U_33
_atom_site_aniso_U_23
_atom_site_aniso_U_13
_atom_site_aniso_U_12
Hg1 0.01249(13) 0.01781(16) 0.01614(13) -0.00308(16) 0.00327(11) -0.00340(17)
Pd1 0.0124(3) 0.0156(3) 0.0142(3) -0.0001(2) 0.0018(2) -0.0009(3)
Fe1 0.0114(6) 0.0169(7) 0.0156(6) 0.0010(5) 0.0011(5) -0.0005(5)
Fe2 0.0199(7) 0.0136(7) 0.0171(6) 0.0008(5) -0.0011(6) 0.0008(6)
Cl1 0.0214(10) 0.0227(12) 0.0313(11) 0.0104(9) -0.0042(9) -0.0024(9)
Cl2 0.0158(9) 0.0206(11) 0.0245(10) 0.0074(8) 0.0005(8) 0.0007(9)
P1 0.0124(9) 0.0154(11) 0.0166(10) 0.0001(8) 0.0002(8) -0.0013(9)
P2 0.0125(8) 0.0165(13) 0.0169(9) -0.0013(9) 0.0035(7) -0.0008(10)
C1 0.013(4) 0.013(5) 0.023(4) -0.004(3) 0.000(4) -0.001(3)
C2 0.015(4) 0.015(4) 0.016(4) 0.002(3) 0.002(3) 0.000(3)
C3 0.011(4) 0.018(5) 0.021(4) 0.006(3) -0.001(4) -0.002(4)
C4 0.013(4) 0.020(5) 0.020(4) 0.001(4) 0.003(3) 0.000(4)
C5 0.015(4) 0.020(4) 0.016(4) -0.002(3) 0.000(3) -0.001(3)
C6 0.012(4) 0.032(5) 0.021(4) 0.005(4) -0.004(4) 0.002(4)
C7 0.020(4) 0.021(5) 0.020(4) 0.005(4) 0.002(4) 0.007(4)
C8 0.022(4) 0.010(4) 0.029(4) 0.003(3) 0.004(4) -0.002(4)
C9 0.018(4) 0.030(5) 0.026(5) 0.013(4) 0.007(4) 0.008(4)
C10 0.027(5) 0.032(5) 0.019(4) 0.006(4) -0.003(4) 0.005(4)
C11 0.016(4) 0.018(4) 0.015(4) 0.003(3) 0.002(3) -0.004(4)
C12 0.024(4) 0.026(5) 0.018(3) -0.005(5) -0.001(3) 0.003(5)
C13 0.033(5) 0.021(5) 0.030(5) 0.003(4) 0.003(4) 0.006(4)
C14 0.026(4) 0.026(4) 0.026(4) 0.011(5) -0.007(3) 0.000(6)
C15 0.037(5) 0.030(5) 0.015(4) -0.002(4) -0.002(4) -0.004(5)
C16 0.027(5) 0.023(5) 0.021(4) 0.000(4) 0.000(4) 0.004(4)
C17 0.021(4) 0.021(5) 0.010(4) 0.001(3) -0.003(3) 0.001(4)
C18 0.025(5) 0.015(5) 0.025(4) -0.002(4) -0.006(4) -0.001(4)
C19 0.036(5) 0.027(7) 0.027(4) -0.007(4) -0.006(4) 0.018(4)
C20 0.054(6) 0.019(5) 0.017(4) -0.002(4) -0.015(4) 0.007(5)
C21 0.039(5) 0.029(6) 0.019(4) 0.002(4) -0.002(4) -0.014(4)
C22 0.032(5) 0.031(5) 0.016(4) 0.000(4) -0.001(4) -0.004(5)
C23 0.013(4) 0.016(5) 0.013(4) 0.000(3) 0.002(3) -0.006(3)
C24 0.013(4) 0.013(4) 0.022(4) 0.004(3) 0.004(3) 0.001(3)
C25 0.011(4) 0.016(5) 0.020(4) 0.003(3) -0.001(3) -0.005(4)
C26 0.022(4) 0.017(5) 0.014(4) 0.001(3) 0.003(4) -0.008(4)
C27 0.016(4) 0.017(4) 0.015(4) -0.001(3) 0.004(3) 0.001(4)
C28 0.031(5) 0.040(6) 0.029(5) 0.009(4) -0.003(4) 0.018(5)
C29 0.032(5) 0.023(5) 0.022(4) 0.007(4) -0.003(4) 0.004(4)
C30 0.045(6) 0.021(5) 0.040(5) 0.018(4) -0.006(5) -0.008(5)
C31 0.080(8) 0.011(5) 0.036(6) 0.000(4) -0.007(6) 0.001(5)
C32 0.071(7) 0.034(6) 0.023(5) 0.009(5) 0.005(5) 0.037(6)
C33 0.014(4) 0.016(4) 0.020(4) 0.001(3) 0.007(3) 0.002(3)
C34 0.024(4) 0.017(5) 0.028(4) 0.001(4) 0.007(4) 0.002(4)
C35 0.018(4) 0.037(6) 0.026(5) 0.005(4) 0.002(4) 0.008(4)
C36 0.030(5) 0.020(5) 0.038(5) 0.010(4) 0.016(4) 0.009(4)
C37 0.030(5) 0.020(5) 0.041(5) -0.004(4) 0.014(4) 0.007(4)
C38 0.020(4) 0.024(5) 0.040(5) -0.005(4) 0.008(4) 0.000(4)
C39 0.015(4) 0.018(4) 0.018(4) 0.000(3) 0.008(3) -0.002(4)
C40 0.044(5) 0.035(5) 0.026(4) -0.005(6) 0.009(4) -0.006(7)
C41 0.057(7) 0.047(6) 0.020(5) -0.002(4) 0.015(5) 0.001(5)
C42 0.037(6) 0.043(6) 0.029(5) 0.007(4) 0.018(5) -0.005(5)
C43 0.025(5) 0.036(6) 0.031(5) 0.013(4) 0.002(4) -0.013(4)
C44 0.020(4) 0.038(6) 0.021(4) 0.001(4) 0.002(4) -0.004(4)
C45 0.039(8) 0.076(15) 0.070(11) 0.000 0.018(8) 0.000
C46 0.063(8) 0.060(10) 0.077(9) -0.014(7) -0.006(7) 0.004(7)
C47 0.080(10) 0.070(10) 0.044(7) -0.008(7) -0.003(7) 0.001(8)
C48 0.099(16) 0.081(15) 0.050(10) 0.000 -0.026(11) 0.000
C49 0.066(14) 0.065(16) 0.18(2) 0.000 0.007(15) 0.000

loop_
_atom_type_symbol
_atom_type_description
_atom_type_scat_dispersion_real
_atom_type_scat_dispersion_imag
_atom_type_scat_source
C C 0.0181 0.0091 'International Tables Vol C Tables 4.2.6.8 and 6.1.1.4'
Cl Cl 0.3639 0.7018 'International Tables Vol C Tables 4.2.6.8 and 6.1.1.4'
H H 0.0000 0.0000 'International Tables Vol C Tables 4.2.6.8 and 6.1.1.4'
P P 0.2955 0.4335 'International Tables Vol C Tables 4.2.6.8 and 6.1.1.4'
Fe Fe -1.1336 3.1974 'International Tables Vol C Tables 4.2.6.8 and 6.1.1.4'
Pd Pd 0.1215 3.9337 'International Tables Vol C Tables 4.2.6.8 and 6.1.1.4'
Hg Hg -4.2923 7.6849 'International Tables Vol C Tables 4.2.6.8 and 6.1.1.4'

loop_
_geom_angle_atom_site_label_1
_geom_angle_atom_site_label_2
_geom_angle_atom_site_label_3
_geom_angle
_geom_angle_site_symmetry_1
_geom_angle_site_symmetry_3
C1 Hg1 C23 175.2(3) . .
C1 Hg1 Pd1 89.6(2) . .
C23 Hg1 Pd1 91.56(19) . .
Cl1 Pd1 Cl2 176.19(8) . .
Cl1 Pd1 P2 90.46(8) . .
Cl2 Pd1 P2 89.17(8) . .
Cl1 Pd1 P1 91.16(8) . .
Cl2 Pd1 P1 88.94(7) . .
P2 Pd1 P1 175.49(7) . .
Cl1 Pd1 Hg1 99.39(6) . .
Cl2 Pd1 Hg1 76.80(6) . .
P2 Pd1 Hg1 86.33(6) . .
P1 Pd1 Hg1 89.25(6) . .
C6 Fe1 C9 67.5(3) . .
C6 Fe1 C7 40.3(3) . .
C9 Fe1 C7 67.7(3) . .
C6 Fe1 C2 123.1(3) . .
C9 Fe1 C2 160.8(3) . .
C7 Fe1 C2 109.0(3) . .
C6 Fe1 C10 40.3(3) . .
C9 Fe1 C10 40.4(3) . .
C7 Fe1 C10 68.0(3) . .
C2 Fe1 C10 157.7(3) . .
C6 Fe1 C5 121.6(3) . .
C9 Fe1 C5 121.9(3) . .
C7 Fe1 C5 158.2(3) . .
C2 Fe1 C5 68.5(3) . .
C10 Fe1 C5 105.7(3) . .
C6 Fe1 C8 67.5(3) . .
C9 Fe1 C8 40.5(3) . .
C7 Fe1 C8 40.0(3) . .
C2 Fe1 C8 124.8(3) . .
C10 Fe1 C8 68.0(3) . .
C5 Fe1 C8 158.9(3) . .
C6 Fe1 C4 156.9(3) . .
C9 Fe1 C4 107.4(3) . .
C7 Fe1 C4 160.8(3) . .
C2 Fe1 C4 69.2(3) . .
C10 Fe1 C4 121.2(3) . .
C5 Fe1 C4 40.3(3) . .
C8 Fe1 C4 124.3(3) . .
C6 Fe1 C3 161.0(3) . .
C9 Fe1 C3 123.8(3) . .
C7 Fe1 C3 125.6(3) . .
C2 Fe1 C3 41.5(3) . .
C10 Fe1 C3 158.0(3) . .
C5 Fe1 C3 67.8(3) . .
C8 Fe1 C3 110.1(3) . .
C4 Fe1 C3 40.4(3) . .
C6 Fe1 C1 106.7(3) . .
C9 Fe1 C1 156.7(3) . .
C7 Fe1 C1 123.5(3) . .
C2 Fe1 C1 41.2(3) . .
C10 Fe1 C1 120.6(3) . .
C5 Fe1 C1 40.3(3) . .
C8 Fe1 C1 160.4(3) . .
C4 Fe1 C1 68.5(3) . .
C3 Fe1 C1 68.9(3) . .
C27 Fe2 C32 105.1(3) . .
C27 Fe2 C28 123.1(3) . .
C32 Fe2 C28 40.3(3) . .
C27 Fe2 C31 118.3(3) . .
C32 Fe2 C31 40.5(4) . .
C28 Fe2 C31 68.4(4) . .
C27 Fe2 C29 161.7(3) . .
C32 Fe2 C29 67.5(3) . .
C28 Fe2 C29 40.6(3) . .
C31 Fe2 C29 67.8(3) . .
C27 Fe2 C25 68.9(3) . .
C32 Fe2 C25 160.0(4) . .
C28 Fe2 C25 158.7(3) . .
C31 Fe2 C25 124.2(4) . .
C29 Fe2 C25 123.7(3) . .
C27 Fe2 C26 40.7(3) . .
C32 Fe2 C26 122.6(3) . .
C28 Fe2 C26 159.3(3) . .
C31 Fe2 C26 105.8(4) . .
C29 Fe2 C26 157.5(3) . .
C25 Fe2 C26 40.7(3) . .
C27 Fe2 C24 69.5(3) . .
C32 Fe2 C24 155.9(4) . .
C28 Fe2 C24 121.8(3) . .
C31 Fe2 C24 163.0(4) . .
C29 Fe2 C24 110.0(3) . .
C25 Fe2 C24 41.8(3) . .
C26 Fe2 C24 69.4(3) . .
C27 Fe2 C30 154.3(3) . .
C32 Fe2 C30 67.7(4) . .
C28 Fe2 C30 68.3(4) . .
C31 Fe2 C30 40.3(3) . .
C29 Fe2 C30 40.3(3) . .
C25 Fe2 C30 109.0(4) . .
C26 Fe2 C30 120.9(3) . .
C24 Fe2 C30 127.1(4) . .
C27 Fe2 C23 41.0(3) . .
C32 Fe2 C23 119.5(4) . .
C28 Fe2 C23 107.3(3) . .
C31 Fe2 C23 153.9(3) . .
C29 Fe2 C23 126.7(3) . .
C25 Fe2 C23 69.2(3) . .
C26 Fe2 C23 68.7(3) . .
C24 Fe2 C23 41.2(3) . .
C30 Fe2 C23 164.2(3) . .
C2 P1 C17 110.3(4) . .
C2 P1 C11 103.8(3) . .
C17 P1 C11 101.8(3) . .
C2 P1 Pd1 109.1(3) . .
C17 P1 Pd1 116.0(3) . .
C11 P1 Pd1 115.1(2) . .
C24 P2 C33 104.2(3) . .
C24 P2 C39 111.4(4) . .
C33 P2 C39 101.0(3) . .
C24 P2 Pd1 112.8(3) . .
C33 P2 Pd1 113.2(3) . .
C39 P2 Pd1 113.3(2) . .
C5 C1 C2 107.5(6) . .
C5 C1 Fe1 69.6(4) . .
C2 C1 Fe1 68.9(4) . .
C5 C1 Hg1 126.8(5) . .
C2 C1 Hg1 125.7(6) . .
Fe1 C1 Hg1 128.0(4) . .
C1 C2 C3 106.7(7) . .
C1 C2 P1 126.3(6) . .
C3 C2 P1 126.8(6) . .
C1 C2 Fe1 69.9(4) . .
C3 C2 Fe1 69.5(4) . .
P1 C2 Fe1 129.5(4) . .
C4 C3 C2 108.3(7) . .
C4 C3 Fe1 69.8(4) . .
C2 C3 Fe1 69.0(4) . .
C4 C3 H3 125.9 . .
C2 C3 H3 125.9 . .
Fe1 C3 H3 125.9 . .
C5 C4 C3 107.9(7) . .
C5 C4 Fe1 69.8(4) . .
C3 C4 Fe1 69.8(4) . .
C5 C4 H4 126.1 . .
C3 C4 H4 126.1 . .
Fe1 C4 H4 126.1 . .
C4 C5 C1 109.6(6) . .
C4 C5 Fe1 69.8(4) . .
C1 C5 Fe1 70.2(4) . .
C4 C5 H5 125.2 . .
C1 C5 H5 125.2 . .
Fe1 C5 H5 125.2 . .
C10 C6 C7 108.7(7) . .
C10 C6 Fe1 70.2(4) . .
C7 C6 Fe1 70.0(4) . .
C10 C6 H6 125.6 . .
C7 C6 H6 125.6 . .
Fe1 C6 H6 125.6 . .
C8 C7 C6 108.0(7) . .
C8 C7 Fe1 70.3(5) . .
C6 C7 Fe1 69.7(5) . .
C8 C7 H7 126.0 . .
C6 C7 H7 126.0 . .
Fe1 C7 H7 126.0 . .
C7 C8 C9 107.7(7) . .
C7 C8 Fe1 69.7(5) . .
C9 C8 Fe1 69.4(5) . .
C7 C8 H8 126.1 . .
C9 C8 H8 126.1 . .
Fe1 C8 H8 126.1 . .
C10 C9 C8 108.3(7) . .
C10 C9 Fe1 70.0(5) . .
C8 C9 Fe1 70.1(4) . .
C10 C9 H9 125.8 . .
C8 C9 H9 125.8 . .
Fe1 C9 H9 125.8 . .
C6 C10 C9 107.2(7) . .
C6 C10 Fe1 69.6(4) . .
C9 C10 Fe1 69.6(4) . .
C6 C10 H10 126.4 . .
C9 C10 H10 126.4 . .
Fe1 C10 H10 126.4 . .
C16 C11 C12 119.2(7) . .
C16 C11 P1 120.4(6) . .
C12 C11 P1 120.3(5) . .
C13 C12 C11 119.8(7) . .
C13 C12 H12 120.1 . .
C11 C12 H12 120.1 . .
C14 C13 C12 120.7(8) . .
C14 C13 H13 119.7 . .
C12 C13 H13 119.7 . .
C15 C14 C13 119.8(7) . .
C15 C14 H14 120.1 . .
C13 C14 H14 120.1 . .
C14 C15 C16 120.6(7) . .
C14 C15 H15 119.7 . .
C16 C15 H15 119.7 . .
C11 C16 C15 119.8(8) . .
C11 C16 H16 120.1 . .
C15 C16 H16 120.1 . .
C22 C17 C18 119.1(8) . .
C22 C17 P1 122.0(7) . .
C18 C17 P1 118.8(6) . .
C19 C18 C17 119.9(9) . .
C19 C18 H18 120.1 . .
C17 C18 H18 120.1 . .
C20 C19 C18 120.2(9) . .
C20 C19 H19 119.9 . .
C18 C19 H19 119.9 . .
C21 C20 C19 120.8(9) . .
C21 C20 H20 119.6 . .
C19 C20 H20 119.6 . .
C20 C21 C22 118.7(9) . .
C20 C21 H21 120.7 . .
C22 C21 H21 120.7 . .
C17 C22 C21 121.2(9) . .
C17 C22 H22 119.4 . .
C21 C22 H22 119.4 . .
C27 C23 C24 107.5(6) . .
C27 C23 Fe2 67.8(4) . .
C24 C23 Fe2 69.0(4) . .
C27 C23 Hg1 127.5(5) . .
C24 C23 Hg1 124.4(5) . .
Fe2 C23 Hg1 121.5(4) . .
C23 C24 C25 106.6(6) . .
C23 C24 P2 123.6(6) . .
C25 C24 P2 129.7(6) . .
C23 C24 Fe2 69.8(4) . .
C25 C24 Fe2 68.5(4) . .
P2 C24 Fe2 129.7(4) . .
C26 C25 C24 108.3(7) . .
C26 C25 Fe2 69.9(5) . .
C24 C25 Fe2 69.7(4) . .
C26 C25 H25 125.8 . .
C24 C25 H25 125.8 . .
Fe2 C25 H25 125.8 . .
C27 C26 C25 108.2(7) . .
C27 C26 Fe2 68.7(4) . .
C25 C26 Fe2 69.4(4) . .
C27 C26 H26 125.9 . .
C25 C26 H26 125.9 . .
Fe2 C26 H26 125.9 . .
C26 C27 C23 109.3(7) . .
C26 C27 Fe2 70.6(4) . .
C23 C27 Fe2 71.2(4) . .
C26 C27 H27 125.3 . .
C23 C27 H27 125.3 . .
Fe2 C27 H27 125.3 . .
C32 C28 C29 106.8(8) . .
C32 C28 Fe2 69.6(5) . .
C29 C28 Fe2 69.8(5) . .
C32 C28 H28 126.6 . .
C29 C28 H28 126.6 . .
Fe2 C28 H28 126.6 . .
C28 C29 C30 109.1(8) . .
C28 C29 Fe2 69.6(4) . .
C30 C29 Fe2 70.9(5) . .
C28 C29 H29 125.5 . .
C30 C29 H29 125.5 . .
Fe2 C29 H29 125.5 . .
C31 C30 C29 107.0(9) . .
C31 C30 Fe2 68.8(5) . .
C29 C30 Fe2 68.8(5) . .
C31 C30 H30 126.5 . .
C29 C30 H30 126.5 . .
Fe2 C30 H30 126.5 . .
C32 C31 C30 108.0(9) . .
C32 C31 Fe2 69.4(5) . .
C30 C31 Fe2 71.0(5) . .
C32 C31 H31 126.0 . .
C30 C31 H31 126.0 . .
Fe2 C31 H31 126.0 . .
C28 C32 C31 109.2(9) . .
C28 C32 Fe2 70.1(5) . .
C31 C32 Fe2 70.1(5) . .
C28 C32 H32 125.4 . .
C31 C32 H32 125.4 . .
Fe2 C32 H32 125.4 . .
C34 C33 C38 118.5(7) . .
C34 C33 P2 122.4(6) . .
C38 C33 P2 119.0(6) . .
C33 C34 C35 120.8(7) . .
C33 C34 H34 119.6 . .
C35 C34 H34 119.6 . .
C36 C35 C34 120.0(8) . .
C36 C35 H35 120.0 . .
C34 C35 H35 120.0 . .
C35 C36 C37 119.4(8) . .
C35 C36 H36 120.3 . .
C37 C36 H36 120.3 . .
C36 C37 C38 121.0(8) . .
C36 C37 H37 119.5 . .
C38 C37 H37 119.5 . .
C37 C38 C33 120.3(8) . .
C37 C38 H38 119.8 . .
C33 C38 H38 119.8 . .
C40 C39 C44 118.2(8) . .
C40 C39 P2 116.7(6) . .
C44 C39 P2 124.9(6) . .
C41 C40 C39 120.5(10) . .
C41 C40 H40 119.8 . .
C39 C40 H40 119.8 . .
C42 C41 C40 120.3(9) . .
C42 C41 H41 119.9 . .
C40 C41 H41 119.9 . .
C43 C42 C41 120.1(8) . .
C43 C42 H42 120.0 . .
C41 C42 H42 120.0 . .
C42 C43 C44 120.1(8) . .
C42 C43 H43 120.0 . .
C44 C43 H43 120.0 . .
C43 C44 C39 120.8(8) . .
C43 C44 H44 119.6 . .
C39 C44 H44 119.6 . .
C46 C45 C46 118.6(19) 2_655 .
C46 C45 C49 120.7(9) 2_655 .
C46 C45 C49 120.7(9) . .
C47 C46 C45 122.0(14) . .
C47 C46 H46 119.0 . .
C45 C46 H46 119.0 . .
C46 C47 C48 119.1(14) . .
C46 C47 H47 120.5 . .
C48 C47 H47 120.5 . .
C47 C48 C47 118.9(19) . 2_655
C47 C48 H48 120.5 . .
C47 C48 H48 120.5 2_655 .
C45 C49 H49A 109.5 . .
C45 C49 H49B 109.5 . .
H49A C49 H49B 109.4 . .
C45 C49 H49C 109.5 . .
H49A C49 H49C 109.4 . .
H49B C49 H49C 109.4 . .

loop_
_geom_bond_atom_site_label_1
_geom_bond_atom_site_label_2
_geom_bond_distance
_geom_bond_site_symmetry_2
Hg1 C1 2.080(7) .
Hg1 C23 2.087(7) .
Hg1 Pd1 2.9313(10) .
Pd1 Cl1 2.299(2) .
Pd1 Cl2 2.304(2) .
Pd1 P2 2.344(2) .
Pd1 P1 2.347(2) .
Fe1 C6 2.036(7) .
Fe1 C9 2.038(8) .
Fe1 C7 2.040(8) .
Fe1 C2 2.041(7) .
Fe1 C10 2.044(7) .
Fe1 C5 2.048(7) .
Fe1 C8 2.048(8) .
Fe1 C4 2.048(8) .
Fe1 C3 2.048(7) .
Fe1 C1 2.055(8) .
Fe2 C27 2.018(7) .
Fe2 C32 2.025(9) .
Fe2 C28 2.031(8) .
Fe2 C31 2.034(9) .
Fe2 C29 2.034(7) .
Fe2 C25 2.036(8) .
Fe2 C26 2.043(7) .
Fe2 C24 2.052(8) .
Fe2 C30 2.063(8) .
Fe2 C23 2.064(7) .
P1 C2 1.804(8) .
P1 C17 1.827(8) .
P1 C11 1.836(7) .
P2 C24 1.786(8) .
P2 C33 1.823(8) .
P2 C39 1.825(7) .
C1 C5 1.412(10) .
C1 C2 1.442(9) .
C2 C3 1.450(10) .
C3 C4 1.413(10) .
C3 H3 1.0000 .
C4 C5 1.412(9) .
C4 H4 1.0000 .
C5 H5 1.0000 .
C6 C10 1.405(10) .
C6 C7 1.405(10) .
C6 H6 1.0000 .
C7 C8 1.399(10) .
C7 H7 1.0000 .
C8 C9 1.414(10) .
C8 H8 1.0000 .
C9 C10 1.409(11) .
C9 H9 1.0000 .
C10 H10 1.0000 .
C11 C16 1.375(10) .
C11 C12 1.389(12) .
C12 C13 1.386(10) .
C12 H12 0.9500 .
C13 C14 1.366(11) .
C13 H13 0.9500 .
C14 C15 1.359(13) .
C14 H14 0.9500 .
C15 C16 1.400(10) .
C15 H15 0.9500 .
C16 H16 0.9500 .
C17 C22 1.368(11) .
C17 C18 1.394(11) .
C18 C19 1.390(11) .
C18 H18 0.9500 .
C19 C20 1.377(12) .
C19 H19 0.9500 .
C20 C21 1.368(12) .
C20 H20 0.9500 .
C21 C22 1.411(11) .
C21 H21 0.9500 .
C22 H22 0.9500 .
C23 C27 1.429(10) .
C23 C24 1.447(10) .
C24 C25 1.457(10) .
C25 C26 1.419(10) .
C25 H25 1.0000 .
C26 C27 1.411(10) .
C26 H26 1.0000 .
C27 H27 1.0000 .
C28 C32 1.399(12) .
C28 C29 1.411(11) .
C28 H28 1.0000 .
C29 C30 1.413(11) .
C29 H29 1.0000 .
C30 C31 1.410(12) .
C30 H30 1.0000 .
C31 C32 1.404(13) .
C31 H31 1.0000 .
C32 H32 1.0000 .
C33 C34 1.386(10) .
C33 C38 1.391(10) .
C34 C35 1.400(10) .
C34 H34 0.9500 .
C35 C36 1.375(11) .
C35 H35 0.9500 .
C36 C37 1.378(11) .
C36 H36 0.9500 .
C37 C38 1.384(11) .
C37 H37 0.9500 .
C38 H38 0.9500 .
C39 C40 1.391(10) .
C39 C44 1.397(10) .
C40 C41 1.390(11) .
C40 H40 0.9500 .
C41 C42 1.380(12) .
C41 H41 0.9500 .
C42 C43 1.370(11) .
C42 H42 0.9500 .
C43 C44 1.388(10) .
C43 H43 0.9500 .
C44 H44 0.9500 .
C45 C46 1.372(14) 2_655
C45 C46 1.373(14) .
C45 C49 1.49(3) .
C46 C47 1.371(15) .
C46 H46 0.9500 .
C47 C48 1.409(15) .
C47 H47 0.9500 .
C48 C47 1.409(15) 2_655
C48 H48 0.9500 .
C49 H49A 0.9804 .
C49 H49B 0.9804 .
C49 H49C 0.9804 .
